data_4317053
loop_
_publ_author_name
'William T. Eckenhoff'
'Tomislav Pintauer'

_publ_section_title
;
 Structural Comparison of Copper(I) and Copper(II) Complexes with
 Tris(2-pyridylmethyl)amine Ligand
;
_journal_name_full 'Inorganic Chemistry'
_journal_page_first 10617
_journal_page_last 10626
_journal_paper_doi 10.1021/ic1016142
_journal_volume 49
_journal_year 2010
_chemical_formula_moiety 'C36 H36 Br Cu2 N8, C24 H20 B'
_chemical_formula_sum 'C60 H56 B Br Cu2 N8'
_chemical_formula_weight 1106.95
_chemical_name_systematic
; 
 ? 
;
_space_group_IT_number 14
_symmetry_cell_setting monoclinic
_symmetry_space_group_name_Hall '-P 2yn'
_symmetry_space_group_name_H-M 'P 1 21/n 1'
_atom_sites_solution_hydrogens geom
_atom_sites_solution_primary direct
_atom_sites_solution_secondary difmap
_audit_creation_method SHELXL-97
_cell_angle_alpha 90.00
_cell_angle_beta 91.83
_cell_angle_gamma 90.00
_cell_formula_units_Z 4
_cell_length_a 9.9650(3)
_cell_length_b 15.0762(4)
_cell_length_c 33.9922(9)
_cell_measurement_reflns_used 9947
_cell_measurement_temperature 150(2)
_cell_measurement_theta_max 26.334
_cell_measurement_theta_min 2.249
_cell_volume 5104.2(2)
_computing_cell_refinement 'SAINT (Bruker, 1998)'
_computing_data_collection 'SMART (Bruker, 1998)'
_computing_data_reduction SAINT
_computing_molecular_graphics 'SHELXTL (Sheldrick, 2000)'
_computing_publication_material 'ORTEP-3 for Windows (Faruggia, 1997)'
_computing_structure_refinement 'SHELXL-97 (Sheldrick, 1997)'
_computing_structure_solution 'SHELXS-97 (Sheldrick, 1997)'
_diffrn_ambient_temperature 150(2)
_diffrn_measured_fraction_theta_full 0.999
_diffrn_measured_fraction_theta_max 0.999
_diffrn_measurement_device_type 'Bruker Smart ApexII'
_diffrn_measurement_method '\f and \w Scans'
_diffrn_radiation_monochromator graphite
_diffrn_radiation_source 'fine-focus sealed tube'
_diffrn_radiation_type MoK\a
_diffrn_radiation_wavelength 0.71073
_diffrn_reflns_av_R_equivalents 0.0452
_diffrn_reflns_av_sigmaI/netI 0.0428
_diffrn_reflns_limit_h_max 13
_diffrn_reflns_limit_h_min -13
_diffrn_reflns_limit_k_max 20
_diffrn_reflns_limit_k_min -20
_diffrn_reflns_limit_l_max 46
_diffrn_reflns_limit_l_min -46
_diffrn_reflns_number 54423
_diffrn_reflns_theta_full 28.89
_diffrn_reflns_theta_max 28.89
_diffrn_reflns_theta_min 1.20
_diffrn_standards_interval_count 0
_diffrn_standards_interval_time 0
_diffrn_standards_number 13420
_exptl_absorpt_coefficient_mu 1.665
_exptl_absorpt_correction_T_max 0.8636
_exptl_absorpt_correction_T_min 0.6670
_exptl_absorpt_correction_type multi-scan
_exptl_absorpt_process_details 'SADABS (Sheldrick, 2002)'
_exptl_crystal_colour rhomboids
_exptl_crystal_density_diffrn 1.441
_exptl_crystal_density_method 'not measured'
_exptl_crystal_description orange
_exptl_crystal_F_000 2164
_exptl_crystal_size_max 0.35
_exptl_crystal_size_mid 0.20
_exptl_crystal_size_min 0.12
_refine_diff_density_max 0.526
_refine_diff_density_min -0.798
_refine_diff_density_rms 0.120
_refine_ls_extinction_method none
_refine_ls_goodness_of_fit_ref 1.050
_refine_ls_hydrogen_treatment constr
_refine_ls_matrix_type full
_refine_ls_number_parameters 649
_refine_ls_number_reflns 13420
_refine_ls_number_restraints 0
_refine_ls_restrained_S_all 1.050
_refine_ls_R_factor_all 0.0625
_refine_ls_R_factor_gt 0.0390
_refine_ls_shift/su_max 0.001
_refine_ls_shift/su_mean 0.000
_refine_ls_structure_factor_coef Fsqd
_refine_ls_weighting_details 'calc w=1/[\s^2^(Fo^2^)+(0.0545P)^2^+0.8225P] where P=(Fo^2^+2Fc^2^)/3'
_refine_ls_weighting_scheme calc
_refine_ls_wR_factor_gt 0.0931
_refine_ls_wR_factor_ref 0.1052
_reflns_number_gt 9956
_reflns_number_total 13420
_reflns_threshold_expression >2sigma(I)
_cod_data_source_file ic1016142_si_002_03.cif
_cod_data_source_block '[(Cu(TPMA))2Br][BPh4]'
_cod_original_sg_symbol_H-M 'P 21/n'
_cod_database_code 4317053

loop_
_symmetry_equiv_pos_as_xyz
'x, y, z'
'-x+1/2, y+1/2, -z+1/2'
'-x, -y, -z'
'x-1/2, -y-1/2, z-1/2'

loop_
_atom_site_label
_atom_site_type_symbol
_atom_site_fract_x
_atom_site_fract_y
_atom_site_fract_z
_atom_site_U_iso_or_equiv
_atom_site_adp_type
_atom_site_occupancy
_atom_site_symmetry_multiplicity
_atom_site_calc_flag
_atom_site_refinement_flags
_atom_site_disorder_assembly
_atom_site_disorder_group
Br1 Br 0.87716(2) 0.557064(15) 0.055063(7) 0.02661(7) Uani 1 1 d . . .
Cu1 Cu 0.87446(3) 0.697842(18) 0.095153(9) 0.02570(8) Uani 1 1 d . . .
Cu2 Cu 0.74541(3) 0.424483(18) 0.080439(8) 0.02306(7) Uani 1 1 d . . .
N1 N 0.9053(2) 0.83522(13) 0.13166(6) 0.0292(5) Uani 1 1 d . . .
N5 N 0.60924(19) 0.30340(12) 0.10340(6) 0.0226(4) Uani 1 1 d . . .
N2 N 0.7227(2) 0.69604(13) 0.13518(6) 0.0250(4) Uani 1 1 d . . .
N7 N 0.79057(19) 0.41705(12) 0.13987(6) 0.0226(4) Uani 1 1 d . . .
N8 N 0.81312(19) 0.31862(12) 0.04794(6) 0.0216(4) Uani 1 1 d . . .
N3 N 1.0604(2) 0.68436(13) 0.12729(6) 0.0266(4) Uani 1 1 d . . .
N4 N 0.8441(2) 0.79669(13) 0.05377(6) 0.0280(5) Uani 1 1 d . . .
N6 N 0.5479(2) 0.45995(13) 0.06452(6) 0.0257(4) Uani 1 1 d . . .
C6 C 0.6567(2) 0.62222(17) 0.14482(8) 0.0296(5) Uani 1 1 d . . .
H6 H 0.6698 0.5714 0.1299 0.036 Uiso 1 1 calc R . .
C2 C 0.7002(2) 0.77002(17) 0.15635(7) 0.0280(5) Uani 1 1 d . . .
C9 C 1.1589(3) 0.70356(17) 0.19169(8) 0.0330(6) Uani 1 1 d . . .
H9 H 1.1674 0.7374 0.2145 0.040 Uiso 1 1 calc R . .
C1 C 0.7691(3) 0.85323(16) 0.14303(8) 0.0333(6) Uani 1 1 d . . .
H1A H 0.7188 0.8785 0.1208 0.040 Uiso 1 1 calc R . .
H1B H 0.7706 0.8964 0.1642 0.040 Uiso 1 1 calc R . .
C14 C 0.8863(3) 0.87898(16) 0.06214(8) 0.0309(6) Uani 1 1 d . . .
C11 C 1.2192(3) 0.57876(18) 0.15344(9) 0.0368(6) Uani 1 1 d . . .
H11 H 1.2686 0.5272 0.1499 0.044 Uiso 1 1 calc R . .
C8 C 1.0761(2) 0.73179(16) 0.16057(7) 0.0262(5) Uani 1 1 d . . .
C13 C 0.9563(3) 0.89386(17) 0.10170(8) 0.0371(6) Uani 1 1 d . . .
H13A H 1.0518 0.8839 0.0993 0.045 Uiso 1 1 calc R . .
H13B H 0.9435 0.9550 0.1097 0.045 Uiso 1 1 calc R . .
C12 C 1.1350(2) 0.61088(17) 0.12388(8) 0.0317(6) Uani 1 1 d . . .
H12 H 1.1296 0.5799 0.1002 0.038 Uiso 1 1 calc R . .
C18 C 0.7838(3) 0.78164(18) 0.01850(8) 0.0324(6) Uani 1 1 d . . .
H18 H 0.7548 0.7244 0.0127 0.039 Uiso 1 1 calc R . .
C5 C 0.5701(3) 0.6177(2) 0.17574(8) 0.0374(6) Uani 1 1 d . . .
H5 H 0.5266 0.5650 0.1816 0.045 Uiso 1 1 calc R . .
C10 C 1.2286(3) 0.62503(18) 0.18860(9) 0.0359(6) Uani 1 1 d . . .
H10 H 1.2808 0.6036 0.2097 0.043 Uiso 1 1 calc R . .
C7 C 0.9986(3) 0.81731(17) 0.16447(8) 0.0343(6) Uani 1 1 d . . .
H7A H 0.9488 0.8151 0.1885 0.041 Uiso 1 1 calc R . .
H7B H 1.0618 0.8661 0.1669 0.041 Uiso 1 1 calc R . .
C3 C 0.6150(3) 0.7698(2) 0.18778(8) 0.0379(7) Uani 1 1 d . . .
H3 H 0.6020 0.8215 0.2021 0.046 Uiso 1 1 calc R . .
C17 C 0.7629(3) 0.8466(2) -0.00939(9) 0.0420(7) Uani 1 1 d . . .
H17 H 0.7196 0.8339 -0.0334 0.050 Uiso 1 1 calc R . .
C15 C 0.8696(3) 0.94766(18) 0.03500(10) 0.0429(7) Uani 1 1 d . . .
H15 H 0.9003 1.0044 0.0412 0.052 Uiso 1 1 calc R . .
C16 C 0.8080(3) 0.9314(2) -0.00075(10) 0.0489(8) Uani 1 1 d . . .
H16 H 0.7964 0.9768 -0.0191 0.059 Uiso 1 1 calc R . .
C4 C 0.5497(3) 0.6930(2) 0.19771(8) 0.0426(7) Uani 1 1 d . . .
H4 H 0.4928 0.6920 0.2189 0.051 Uiso 1 1 calc R . .
C25 C 0.5927(2) 0.32164(16) 0.14507(7) 0.0267(5) Uani 1 1 d . . .
H25A H 0.5827 0.2659 0.1589 0.032 Uiso 1 1 calc R . .
H25B H 0.5110 0.3556 0.1481 0.032 Uiso 1 1 calc R . .
C32 C 0.7551(2) 0.23946(15) 0.05462(7) 0.0229(5) Uani 1 1 d . . .
C31 C 0.6953(2) 0.22836(15) 0.09480(7) 0.0257(5) Uani 1 1 d . . .
H31A H 0.6435 0.1740 0.0953 0.031 Uiso 1 1 calc R . .
H31B H 0.7669 0.2241 0.1147 0.031 Uiso 1 1 calc R . .
C26 C 0.7098(2) 0.37257(15) 0.16376(7) 0.0233(5) Uani 1 1 d . . .
C19 C 0.4856(2) 0.30679(16) 0.07937(7) 0.0276(5) Uani 1 1 d . . .
H19A H 0.4130 0.2819 0.0942 0.033 Uiso 1 1 calc R . .
H19B H 0.4960 0.2706 0.0561 0.033 Uiso 1 1 calc R . .
C33 C 0.7529(3) 0.17263(16) 0.02690(8) 0.0304(5) Uani 1 1 d . . .
H33 H 0.7107 0.1190 0.0320 0.036 Uiso 1 1 calc R . .
C35 C 0.8781(2) 0.26545(17) -0.01491(7) 0.0301(6) Uani 1 1 d . . .
H35 H 0.9219 0.2757 -0.0382 0.036 Uiso 1 1 calc R . .
C36 C 0.8764(2) 0.32949(16) 0.01390(7) 0.0249(5) Uani 1 1 d . . .
H36 H 0.9210 0.3827 0.0097 0.030 Uiso 1 1 calc R . .
C34 C 0.8141(3) 0.18605(17) -0.00877(8) 0.0331(6) Uani 1 1 d . . .
H34 H 0.8119 0.1423 -0.0281 0.040 Uiso 1 1 calc R . .
C24 C 0.5153(3) 0.54159(17) 0.05116(8) 0.0321(6) Uani 1 1 d . . .
H24 H 0.5832 0.5837 0.0495 0.039 Uiso 1 1 calc R . .
C20 C 0.4489(2) 0.40012(17) 0.06700(7) 0.0254(5) Uani 1 1 d . . .
C28 C 0.8270(3) 0.42874(18) 0.22104(8) 0.0350(6) Uani 1 1 d . . .
H28 H 0.8364 0.4347 0.2482 0.042 Uiso 1 1 calc R . .
C30 C 0.8921(3) 0.46421(16) 0.15654(8) 0.0290(5) Uani 1 1 d . . .
H30 H 0.9508 0.4932 0.1401 0.035 Uiso 1 1 calc R . .
C21 C 0.3163(3) 0.42061(19) 0.05648(8) 0.0333(6) Uani 1 1 d . . .
H21 H 0.2492 0.3783 0.0590 0.040 Uiso 1 1 calc R . .
C29 C 0.9136(3) 0.47180(17) 0.19644(8) 0.0328(6) Uani 1 1 d . . .
H29 H 0.9849 0.5052 0.2067 0.039 Uiso 1 1 calc R . .
C23 C 0.3872(3) 0.56567(19) 0.03985(8) 0.0383(6) Uani 1 1 d . . .
H23 H 0.3691 0.6227 0.0306 0.046 Uiso 1 1 calc R . .
C22 C 0.2852(3) 0.5039(2) 0.04235(8) 0.0399(7) Uani 1 1 d . . .
H22 H 0.1975 0.5183 0.0347 0.048 Uiso 1 1 calc R . .
C27 C 0.7269(3) 0.37700(16) 0.20455(7) 0.0292(5) Uani 1 1 d . . .
H27 H 0.6706 0.3449 0.2206 0.035 Uiso 1 1 calc R . .
C43 C 0.2567(2) 0.00340(15) 0.19845(7) 0.0211(5) Uani 1 1 d . . .
C42 C 0.2596(2) 0.21735(16) 0.15984(7) 0.0262(5) Uani 1 1 d . . .
H42 H 0.3202 0.2294 0.1805 0.031 Uiso 1 1 calc R . .
C49 C 0.4884(2) 0.08010(14) 0.18235(7) 0.0207(5) Uani 1 1 d . . .
C55 C 0.3722(2) -0.02548(16) 0.12789(7) 0.0222(5) Uani 1 1 d . . .
C37 C 0.2559(2) 0.13169(15) 0.14406(7) 0.0216(5) Uani 1 1 d . . .
C51 C 0.6152(3) 0.15317(17) 0.23602(8) 0.0342(6) Uani 1 1 d . . .
H51 H 0.6151 0.1818 0.2602 0.041 Uiso 1 1 calc R . .
C54 C 0.6126(2) 0.06612(15) 0.16520(7) 0.0241(5) Uani 1 1 d . . .
H54 H 0.6143 0.0360 0.1413 0.029 Uiso 1 1 calc R . .
C44 C 0.3171(2) -0.05966(16) 0.22386(7) 0.0265(5) Uani 1 1 d . . .
H44 H 0.4059 -0.0756 0.2200 0.032 Uiso 1 1 calc R . .
C48 C 0.1241(2) 0.02522(15) 0.20672(7) 0.0241(5) Uani 1 1 d . . .
H48 H 0.0797 0.0672 0.1910 0.029 Uiso 1 1 calc R . .
C38 C 0.1622(3) 0.11943(17) 0.11302(8) 0.0311(6) Uani 1 1 d . . .
H38 H 0.1551 0.0637 0.1014 0.037 Uiso 1 1 calc R . .
C60 C 0.4242(2) 0.00177(18) 0.09186(7) 0.0294(5) Uani 1 1 d . . .
H60 H 0.4311 0.0622 0.0869 0.035 Uiso 1 1 calc R . .
C47 C 0.0557(3) -0.01317(17) 0.23746(7) 0.0302(6) Uani 1 1 d . . .
H47 H -0.0326 0.0031 0.2419 0.036 Uiso 1 1 calc R . .
C39 C 0.0791(3) 0.18699(19) 0.09877(8) 0.0362(6) Uani 1 1 d . . .
H39 H 0.0190 0.1757 0.0779 0.043 Uiso 1 1 calc R . .
C41 C 0.1764(3) 0.28548(17) 0.14595(8) 0.0321(6) Uani 1 1 d . . .
H41 H 0.1825 0.3414 0.1574 0.039 Uiso 1 1 calc R . .
C56 C 0.3600(2) -0.11746(16) 0.13207(8) 0.0279(5) Uani 1 1 d . . .
H56 H 0.3235 -0.1395 0.1549 0.033 Uiso 1 1 calc R . .
C59 C 0.4660(3) -0.0572(2) 0.06325(8) 0.0408(7) Uani 1 1 d . . .
H59 H 0.5013 -0.0358 0.0401 0.049 Uiso 1 1 calc R . .
C52 C 0.7352(3) 0.13985(17) 0.21755(8) 0.0359(6) Uani 1 1 d . . .
H52 H 0.8155 0.1606 0.2288 0.043 Uiso 1 1 calc R . .
C45 C 0.2505(3) -0.09918(17) 0.25443(7) 0.0320(6) Uani 1 1 d . . .
H45 H 0.2940 -0.1415 0.2702 0.038 Uiso 1 1 calc R . .
C50 C 0.4955(3) 0.12424(16) 0.21879(7) 0.0277(5) Uani 1 1 d . . .
H50 H 0.4163 0.1344 0.2318 0.033 Uiso 1 1 calc R . .
C53 C 0.7333(2) 0.09511(17) 0.18215(8) 0.0313(6) Uani 1 1 d . . .
H53 H 0.8132 0.0843 0.1696 0.038 Uiso 1 1 calc R . .
C57 C 0.4003(3) -0.17768(19) 0.10354(9) 0.0391(7) Uani 1 1 d . . .
H57 H 0.3901 -0.2383 0.1077 0.047 Uiso 1 1 calc R . .
C46 C 0.1192(3) -0.07570(17) 0.26156(7) 0.0332(6) Uani 1 1 d . . .
H46 H 0.0742 -0.1015 0.2822 0.040 Uiso 1 1 calc R . .
C40 C 0.0849(3) 0.27043(18) 0.11526(8) 0.0348(6) Uani 1 1 d . . .
H40 H 0.0286 0.3155 0.1060 0.042 Uiso 1 1 calc R . .
C58 C 0.4551(3) -0.1475(2) 0.06918(9) 0.0427(7) Uani 1 1 d . . .
H58 H 0.4842 -0.1873 0.0504 0.051 Uiso 1 1 calc R . .
B1 B 0.3432(3) 0.04728(17) 0.16258(8) 0.0208(5) Uani 1 1 d . . .

loop_
_atom_site_aniso_label
_atom_site_aniso_U_11
_atom_site_aniso_U_22
_atom_site_aniso_U_33
_atom_site_aniso_U_23
_atom_site_aniso_U_13
_atom_site_aniso_U_12
Br1 0.03252(14) 0.02065(11) 0.02684(13) -0.00166(9) 0.00377(10) -0.00535(9)
Cu1 0.03058(17) 0.02097(14) 0.02564(16) -0.00066(11) 0.00250(12) 0.00106(12)
Cu2 0.02470(15) 0.02072(14) 0.02376(15) 0.00064(11) 0.00105(11) -0.00101(11)
N1 0.0308(12) 0.0232(10) 0.0332(12) -0.0021(9) -0.0049(9) 0.0000(8)
N5 0.0215(10) 0.0241(10) 0.0223(10) 0.0000(8) 0.0020(8) -0.0018(8)
N2 0.0264(11) 0.0243(10) 0.0244(10) -0.0006(8) 0.0010(8) 0.0045(8)
N7 0.0246(10) 0.0204(9) 0.0227(10) 0.0003(8) 0.0003(8) -0.0010(8)
N8 0.0220(10) 0.0197(9) 0.0232(10) 0.0039(8) 0.0004(8) 0.0017(7)
N3 0.0227(10) 0.0236(10) 0.0331(11) -0.0012(8) -0.0020(8) -0.0012(8)
N4 0.0290(11) 0.0237(10) 0.0315(12) 0.0032(8) 0.0028(9) 0.0019(8)
N6 0.0239(10) 0.0278(11) 0.0255(11) 0.0022(8) 0.0009(8) 0.0025(8)
C6 0.0260(13) 0.0305(13) 0.0323(14) 0.0024(11) 0.0007(10) 0.0020(10)
C2 0.0243(12) 0.0322(13) 0.0273(13) -0.0067(10) -0.0046(10) 0.0086(10)
C9 0.0318(14) 0.0352(14) 0.0316(14) 0.0010(11) -0.0040(11) -0.0070(11)
C1 0.0371(15) 0.0240(12) 0.0385(15) -0.0083(11) -0.0028(12) 0.0092(11)
C14 0.0293(14) 0.0242(12) 0.0393(15) 0.0053(11) 0.0035(11) 0.0028(10)
C11 0.0238(13) 0.0291(13) 0.0574(19) 0.0017(12) -0.0029(12) 0.0026(10)
C8 0.0259(12) 0.0243(12) 0.0283(13) -0.0011(10) -0.0004(10) -0.0071(10)
C13 0.0395(16) 0.0222(12) 0.0494(18) -0.0004(12) -0.0030(13) -0.0052(11)
C12 0.0218(12) 0.0308(13) 0.0425(16) -0.0055(11) 0.0022(11) -0.0001(10)
C18 0.0329(14) 0.0325(13) 0.0320(14) 0.0028(11) 0.0032(11) 0.0009(11)
C5 0.0289(14) 0.0484(17) 0.0350(15) 0.0076(13) 0.0016(11) -0.0022(12)
C10 0.0280(14) 0.0344(14) 0.0446(17) 0.0110(12) -0.0071(12) -0.0035(11)
C7 0.0368(15) 0.0303(13) 0.0354(15) -0.0074(11) -0.0040(12) -0.0006(11)
C3 0.0278(14) 0.0523(17) 0.0334(15) -0.0163(13) -0.0021(11) 0.0112(12)
C17 0.0439(17) 0.0465(17) 0.0355(16) 0.0104(13) -0.0015(13) 0.0039(14)
C15 0.0455(17) 0.0267(14) 0.057(2) 0.0131(13) 0.0027(15) -0.0014(12)
C16 0.056(2) 0.0417(18) 0.0487(19) 0.0227(14) -0.0027(15) 0.0043(14)
C4 0.0258(14) 0.074(2) 0.0284(14) -0.0058(14) 0.0024(11) -0.0006(14)
C25 0.0261(13) 0.0279(12) 0.0263(12) 0.0019(10) 0.0055(10) -0.0045(10)
C32 0.0213(11) 0.0202(11) 0.0273(12) 0.0023(9) 0.0006(9) 0.0019(9)
C31 0.0261(12) 0.0203(11) 0.0309(13) 0.0050(9) 0.0038(10) -0.0019(9)
C26 0.0242(12) 0.0208(11) 0.0252(12) 0.0015(9) 0.0030(9) 0.0049(9)
C19 0.0229(12) 0.0317(13) 0.0282(13) -0.0013(10) -0.0004(10) -0.0056(10)
C33 0.0312(14) 0.0220(12) 0.0380(15) -0.0006(10) 0.0006(11) -0.0009(10)
C35 0.0290(13) 0.0354(14) 0.0263(13) 0.0009(11) 0.0053(10) 0.0097(11)
C36 0.0223(12) 0.0236(11) 0.0290(13) 0.0053(10) 0.0019(9) 0.0038(9)
C34 0.0327(14) 0.0307(13) 0.0360(15) -0.0100(11) 0.0016(11) 0.0052(11)
C24 0.0312(14) 0.0299(13) 0.0352(15) 0.0039(11) 0.0009(11) 0.0045(11)
C20 0.0222(12) 0.0351(13) 0.0189(11) -0.0002(10) 0.0014(9) 0.0013(10)
C28 0.0422(16) 0.0382(15) 0.0243(13) 0.0012(11) -0.0066(11) 0.0021(12)
C30 0.0300(13) 0.0268(12) 0.0299(13) 0.0017(10) -0.0011(10) -0.0043(10)
C21 0.0227(13) 0.0470(16) 0.0299(14) -0.0029(12) -0.0008(10) -0.0003(11)
C29 0.0349(15) 0.0322(13) 0.0307(14) -0.0027(11) -0.0066(11) -0.0020(11)
C23 0.0395(16) 0.0408(16) 0.0344(15) 0.0053(12) -0.0024(12) 0.0153(13)
C22 0.0293(15) 0.0561(18) 0.0339(15) -0.0034(13) -0.0061(12) 0.0139(13)
C27 0.0337(14) 0.0306(13) 0.0234(13) 0.0037(10) 0.0030(10) 0.0036(11)
C43 0.0230(12) 0.0212(11) 0.0190(11) -0.0033(9) 0.0003(9) -0.0046(9)
C42 0.0271(13) 0.0281(12) 0.0232(12) 0.0012(10) -0.0020(10) -0.0015(10)
C49 0.0223(11) 0.0170(10) 0.0226(11) 0.0056(9) -0.0020(9) -0.0018(8)
C55 0.0168(11) 0.0286(12) 0.0210(11) -0.0002(9) -0.0017(9) 0.0007(9)
C37 0.0187(11) 0.0250(11) 0.0211(12) 0.0034(9) 0.0018(9) -0.0009(9)
C51 0.0438(16) 0.0310(14) 0.0271(14) -0.0024(11) -0.0092(12) -0.0049(12)
C54 0.0236(12) 0.0210(11) 0.0275(12) 0.0028(9) -0.0017(9) 0.0009(9)
C44 0.0243(12) 0.0266(12) 0.0286(13) 0.0021(10) 0.0018(10) -0.0002(10)
C48 0.0232(12) 0.0234(11) 0.0257(12) -0.0022(9) 0.0014(9) -0.0038(9)
C38 0.0294(14) 0.0299(13) 0.0336(14) -0.0036(11) -0.0036(11) 0.0021(10)
C60 0.0256(13) 0.0376(14) 0.0249(13) 0.0006(10) -0.0002(10) -0.0012(10)
C47 0.0249(13) 0.0363(14) 0.0299(13) -0.0080(11) 0.0086(10) -0.0070(11)
C39 0.0303(14) 0.0453(16) 0.0323(14) -0.0019(12) -0.0096(11) 0.0096(12)
C41 0.0345(14) 0.0276(13) 0.0344(14) 0.0003(11) 0.0032(11) 0.0060(11)
C56 0.0252(13) 0.0281(12) 0.0302(13) -0.0016(10) -0.0028(10) -0.0001(10)
C59 0.0335(15) 0.067(2) 0.0223(13) -0.0063(13) 0.0022(11) 0.0013(14)
C52 0.0320(14) 0.0304(13) 0.0442(17) 0.0043(12) -0.0161(12) -0.0058(11)
C45 0.0425(16) 0.0298(13) 0.0237(13) 0.0051(10) -0.0011(11) -0.0063(11)
C50 0.0295(13) 0.0299(13) 0.0239(13) 0.0023(10) 0.0002(10) -0.0013(10)
C53 0.0186(12) 0.0313(13) 0.0437(16) 0.0031(11) -0.0031(11) 0.0026(10)
C57 0.0374(16) 0.0345(14) 0.0450(17) -0.0131(13) -0.0068(13) 0.0052(12)
C46 0.0382(15) 0.0384(15) 0.0236(13) -0.0018(11) 0.0107(11) -0.0151(12)
C40 0.0314(14) 0.0389(15) 0.0341(15) 0.0041(12) 0.0002(11) 0.0147(11)
C58 0.0365(16) 0.0567(19) 0.0348(16) -0.0213(14) -0.0022(12) 0.0075(14)
B1 0.0201(12) 0.0228(12) 0.0193(12) 0.0032(10) -0.0003(10) -0.0012(10)

loop_
_atom_type_symbol
_atom_type_description
_atom_type_scat_dispersion_real
_atom_type_scat_dispersion_imag
_atom_type_scat_source
C C 0.0033 0.0016 'International Tables Vol C Tables 4.2.6.8 and 6.1.1.4'
H H 0.0000 0.0000 'International Tables Vol C Tables 4.2.6.8 and 6.1.1.4'
B B 0.0013 0.0007 'International Tables Vol C Tables 4.2.6.8 and 6.1.1.4'
N N 0.0061 0.0033 'International Tables Vol C Tables 4.2.6.8 and 6.1.1.4'
Cu Cu 0.3201 1.2651 'International Tables Vol C Tables 4.2.6.8 and 6.1.1.4'
Br Br -0.2901 2.4595 'International Tables Vol C Tables 4.2.6.8 and 6.1.1.4'

loop_
_geom_angle_atom_site_label_1
_geom_angle_atom_site_label_2
_geom_angle_atom_site_label_3
_geom_angle
_geom_angle_site_symmetry_1
_geom_angle_site_symmetry_3
_geom_angle_publ_flag
Cu1 Br1 Cu2 117.456(13) . . ?
N4 Cu1 N2 111.32(8) . . ?
N4 Cu1 N3 121.61(8) . . ?
N2 Cu1 N3 107.70(8) . . ?
N4 Cu1 N1 75.28(8) . . ?
N2 Cu1 N1 76.00(7) . . ?
N3 Cu1 N1 74.08(7) . . ?
N4 Cu1 Br1 104.07(6) . . ?
N2 Cu1 Br1 111.42(6) . . ?
N3 Cu1 Br1 99.94(5) . . ?
N1 Cu1 Br1 171.88(5) . . ?
N7 Cu2 N8 114.68(7) . . ?
N7 Cu2 N6 116.22(8) . . ?
N8 Cu2 N6 112.29(8) . . ?
N7 Cu2 N5 75.50(7) . . ?
N8 Cu2 N5 77.63(7) . . ?
N6 Cu2 N5 75.16(7) . . ?
N7 Cu2 Br1 105.97(5) . . ?
N8 Cu2 Br1 104.10(5) . . ?
N6 Cu2 Br1 101.63(6) . . ?
N5 Cu2 Br1 176.78(5) . . ?
C1 N1 C13 115.1(2) . . ?
C1 N1 C7 114.3(2) . . ?
C13 N1 C7 114.9(2) . . ?
C1 N1 Cu1 101.07(14) . . ?
C13 N1 Cu1 101.66(15) . . ?
C7 N1 Cu1 107.51(14) . . ?
C31 N5 C25 115.32(19) . . ?
C31 N5 C19 114.08(19) . . ?
C25 N5 C19 114.74(19) . . ?
C31 N5 Cu2 100.45(13) . . ?
C25 N5 Cu2 104.66(13) . . ?
C19 N5 Cu2 105.41(14) . . ?
C6 N2 C2 117.8(2) . . ?
C6 N2 Cu1 123.19(16) . . ?
C2 N2 Cu1 118.49(17) . . ?
C26 N7 C30 117.8(2) . . ?
C26 N7 Cu2 120.32(16) . . ?
C30 N7 Cu2 121.46(16) . . ?
C36 N8 C32 117.9(2) . . ?
C36 N8 Cu2 122.39(15) . . ?
C32 N8 Cu2 116.40(15) . . ?
C12 N3 C8 117.6(2) . . ?
C12 N3 Cu1 120.65(17) . . ?
C8 N3 Cu1 117.17(16) . . ?
C14 N4 C18 118.4(2) . . ?
C14 N4 Cu1 119.09(17) . . ?
C18 N4 Cu1 122.54(17) . . ?
C20 N6 C24 117.7(2) . . ?
C20 N6 Cu2 119.95(16) . . ?
C24 N6 Cu2 122.33(17) . . ?
N2 C6 C5 123.4(2) . . ?
N2 C6 H6 118.3 . . ?
C5 C6 H6 118.3 . . ?
N2 C2 C3 121.7(2) . . ?
N2 C2 C1 116.3(2) . . ?
C3 C2 C1 122.0(2) . . ?
C10 C9 C8 119.6(3) . . ?
C10 C9 H9 120.2 . . ?
C8 C9 H9 120.2 . . ?
N1 C1 C2 111.3(2) . . ?
N1 C1 H1A 109.4 . . ?
C2 C1 H1A 109.4 . . ?
N1 C1 H1B 109.4 . . ?
C2 C1 H1B 109.4 . . ?
H1A C1 H1B 108.0 . . ?
N4 C14 C15 121.2(3) . . ?
N4 C14 C13 117.4(2) . . ?
C15 C14 C13 121.4(2) . . ?
C12 C11 C10 118.4(3) . . ?
C12 C11 H11 120.8 . . ?
C10 C11 H11 120.8 . . ?
N3 C8 C9 121.9(2) . . ?
N3 C8 C7 118.8(2) . . ?
C9 C8 C7 119.2(2) . . ?
N1 C13 C14 111.8(2) . . ?
N1 C13 H13A 109.3 . . ?
C14 C13 H13A 109.3 . . ?
N1 C13 H13B 109.3 . . ?
C14 C13 H13B 109.3 . . ?
H13A C13 H13B 107.9 . . ?
N3 C12 C11 123.6(3) . . ?
N3 C12 H12 118.2 . . ?
C11 C12 H12 118.2 . . ?
N4 C18 C17 123.3(3) . . ?
N4 C18 H18 118.3 . . ?
C17 C18 H18 118.3 . . ?
C4 C5 C6 118.6(3) . . ?
C4 C5 H5 120.7 . . ?
C6 C5 H5 120.7 . . ?
C9 C10 C11 118.6(3) . . ?
C9 C10 H10 120.7 . . ?
C11 C10 H10 120.7 . . ?
N1 C7 C8 114.0(2) . . ?
N1 C7 H7A 108.7 . . ?
C8 C7 H7A 108.7 . . ?
N1 C7 H7B 108.7 . . ?
C8 C7 H7B 108.7 . . ?
H7A C7 H7B 107.6 . . ?
C4 C3 C2 119.9(3) . . ?
C4 C3 H3 120.1 . . ?
C2 C3 H3 120.1 . . ?
C18 C17 C16 118.1(3) . . ?
C18 C17 H17 121.0 . . ?
C16 C17 H17 121.0 . . ?
C16 C15 C14 119.8(3) . . ?
C16 C15 H15 120.1 . . ?
C14 C15 H15 120.1 . . ?
C15 C16 C17 119.3(3) . . ?
C15 C16 H16 120.4 . . ?
C17 C16 H16 120.4 . . ?
C3 C4 C5 118.8(3) . . ?
C3 C4 H4 120.6 . . ?
C5 C4 H4 120.6 . . ?
N5 C25 C26 113.12(19) . . ?
N5 C25 H25A 109.0 . . ?
C26 C25 H25A 109.0 . . ?
N5 C25 H25B 109.0 . . ?
C26 C25 H25B 109.0 . . ?
H25A C25 H25B 107.8 . . ?
N8 C32 C33 122.0(2) . . ?
N8 C32 C31 115.6(2) . . ?
C33 C32 C31 122.4(2) . . ?
N5 C31 C32 110.27(18) . . ?
N5 C31 H31A 109.6 . . ?
C32 C31 H31A 109.6 . . ?
N5 C31 H31B 109.6 . . ?
C32 C31 H31B 109.6 . . ?
H31A C31 H31B 108.1 . . ?
N7 C26 C27 121.5(2) . . ?
N7 C26 C25 117.9(2) . . ?
C27 C26 C25 120.6(2) . . ?
N5 C19 C20 112.43(19) . . ?
N5 C19 H19A 109.1 . . ?
C20 C19 H19A 109.1 . . ?
N5 C19 H19B 109.1 . . ?
C20 C19 H19B 109.1 . . ?
H19A C19 H19B 107.9 . . ?
C32 C33 C34 119.5(2) . . ?
C32 C33 H33 120.3 . . ?
C34 C33 H33 120.3 . . ?
C34 C35 C36 119.1(2) . . ?
C34 C35 H35 120.4 . . ?
C36 C35 H35 120.4 . . ?
N8 C36 C35 122.9(2) . . ?
N8 C36 H36 118.5 . . ?
C35 C36 H36 118.5 . . ?
C35 C34 C33 118.5(2) . . ?
C35 C34 H34 120.7 . . ?
C33 C34 H34 120.7 . . ?
N6 C24 C23 123.3(3) . . ?
N6 C24 H24 118.4 . . ?
C23 C24 H24 118.4 . . ?
N6 C20 C21 121.9(2) . . ?
N6 C20 C19 118.2(2) . . ?
C21 C20 C19 119.8(2) . . ?
C27 C28 C29 118.7(2) . . ?
C27 C28 H28 120.7 . . ?
C29 C28 H28 120.7 . . ?
N7 C30 C29 123.5(2) . . ?
N7 C30 H30 118.3 . . ?
C29 C30 H30 118.3 . . ?
C22 C21 C20 119.6(3) . . ?
C22 C21 H21 120.2 . . ?
C20 C21 H21 120.2 . . ?
C30 C29 C28 118.6(2) . . ?
C30 C29 H29 120.7 . . ?
C28 C29 H29 120.7 . . ?
C24 C23 C22 119.0(3) . . ?
C24 C23 H23 120.5 . . ?
C22 C23 H23 120.5 . . ?
C21 C22 C23 118.5(2) . . ?
C21 C22 H22 120.7 . . ?
C23 C22 H22 120.7 . . ?
C28 C27 C26 119.9(2) . . ?
C28 C27 H27 120.1 . . ?
C26 C27 H27 120.1 . . ?
C48 C43 C44 115.1(2) . . ?
C48 C43 B1 124.9(2) . . ?
C44 C43 B1 120.0(2) . . ?
C41 C42 C37 122.9(2) . . ?
C41 C42 H42 118.6 . . ?
C37 C42 H42 118.6 . . ?
C54 C49 C50 114.7(2) . . ?
C54 C49 B1 124.0(2) . . ?
C50 C49 B1 121.3(2) . . ?
C56 C55 C60 114.4(2) . . ?
C56 C55 B1 124.8(2) . . ?
C60 C55 B1 120.5(2) . . ?
C42 C37 C38 114.8(2) . . ?
C42 C37 B1 123.9(2) . . ?
C38 C37 B1 121.0(2) . . ?
C52 C51 C50 120.6(2) . . ?
C52 C51 H51 119.7 . . ?
C50 C51 H51 119.7 . . ?
C53 C54 C49 123.0(2) . . ?
C53 C54 H54 118.5 . . ?
C49 C54 H54 118.5 . . ?
C45 C44 C43 123.0(2) . . ?
C45 C44 H44 118.5 . . ?
C43 C44 H44 118.5 . . ?
C47 C48 C43 122.8(2) . . ?
C47 C48 H48 118.6 . . ?
C43 C48 H48 118.6 . . ?
C39 C38 C37 122.8(2) . . ?
C39 C38 H38 118.6 . . ?
C37 C38 H38 118.6 . . ?
C59 C60 C55 123.3(3) . . ?
C59 C60 H60 118.4 . . ?
C55 C60 H60 118.4 . . ?
C46 C47 C48 120.0(2) . . ?
C46 C47 H47 120.0 . . ?
C48 C47 H47 120.0 . . ?
C40 C39 C38 120.7(2) . . ?
C40 C39 H39 119.6 . . ?
C38 C39 H39 119.6 . . ?
C40 C41 C42 120.4(2) . . ?
C40 C41 H41 119.8 . . ?
C42 C41 H41 119.8 . . ?
C57 C56 C55 123.1(2) . . ?
C57 C56 H56 118.5 . . ?
C55 C56 H56 118.5 . . ?
C58 C59 C60 120.1(3) . . ?
C58 C59 H59 120.0 . . ?
C60 C59 H59 120.0 . . ?
C53 C52 C51 118.6(2) . . ?
C53 C52 H52 120.7 . . ?
C51 C52 H52 120.7 . . ?
C46 C45 C44 120.0(2) . . ?
C46 C45 H45 120.0 . . ?
C44 C45 H45 120.0 . . ?
C51 C50 C49 122.7(2) . . ?
C51 C50 H50 118.6 . . ?
C49 C50 H50 118.6 . . ?
C52 C53 C54 120.3(2) . . ?
C52 C53 H53 119.9 . . ?
C54 C53 H53 119.9 . . ?
C58 C57 C56 120.2(3) . . ?
C58 C57 H57 119.9 . . ?
C56 C57 H57 119.9 . . ?
C45 C46 C47 119.1(2) . . ?
C45 C46 H46 120.5 . . ?
C47 C46 H46 120.5 . . ?
C39 C40 C41 118.3(2) . . ?
C39 C40 H40 120.8 . . ?
C41 C40 H40 120.8 . . ?
C59 C58 C57 118.9(3) . . ?
C59 C58 H58 120.6 . . ?
C57 C58 H58 120.6 . . ?
C55 B1 C49 108.68(18) . . ?
C55 B1 C43 111.71(18) . . ?
C49 B1 C43 106.87(18) . . ?
C55 B1 C37 110.04(18) . . ?
C49 B1 C37 111.55(18) . . ?
C43 B1 C37 107.97(18) . . ?

loop_
_geom_bond_atom_site_label_1
_geom_bond_atom_site_label_2
_geom_bond_distance
_geom_bond_site_symmetry_2
_geom_bond_publ_flag
Br1 Cu1 2.5228(4) . ?
Br1 Cu2 2.5564(4) . ?
Cu1 N4 2.065(2) . ?
Cu1 N2 2.067(2) . ?
Cu1 N3 2.131(2) . ?
Cu1 N1 2.429(2) . ?
Cu2 N7 2.0586(19) . ?
Cu2 N8 2.0665(19) . ?
Cu2 N6 2.093(2) . ?
Cu2 N5 2.4188(19) . ?
N1 C1 1.448(3) . ?
N1 C13 1.453(3) . ?
N1 C7 1.454(3) . ?
N5 C31 1.455(3) . ?
N5 C25 1.457(3) . ?
N5 C19 1.457(3) . ?
N2 C6 1.338(3) . ?
N2 C2 1.350(3) . ?
N7 C26 1.341(3) . ?
N7 C30 1.347(3) . ?
N8 C36 1.345(3) . ?
N8 C32 1.348(3) . ?
N3 C12 1.341(3) . ?
N3 C8 1.343(3) . ?
N4 C14 1.338(3) . ?
N4 C18 1.343(3) . ?
N6 C20 1.342(3) . ?
N6 C24 1.348(3) . ?
C6 C5 1.383(4) . ?
C6 H6 0.9300 . ?
C2 C3 1.386(4) . ?
C2 C1 1.506(4) . ?
C9 C10 1.378(4) . ?
C9 C8 1.388(3) . ?
C9 H9 0.9300 . ?
C1 H1A 0.9700 . ?
C1 H1B 0.9700 . ?
C14 C15 1.393(4) . ?
C14 C13 1.511(4) . ?
C11 C12 1.376(4) . ?
C11 C10 1.384(4) . ?
C11 H11 0.9300 . ?
C8 C7 1.511(3) . ?
C13 H13A 0.9700 . ?
C13 H13B 0.9700 . ?
C12 H12 0.9300 . ?
C18 C17 1.374(4) . ?
C18 H18 0.9300 . ?
C5 C4 1.378(4) . ?
C5 H5 0.9300 . ?
C10 H10 0.9300 . ?
C7 H7A 0.9700 . ?
C7 H7B 0.9700 . ?
C3 C4 1.375(4) . ?
C3 H3 0.9300 . ?
C17 C16 1.384(4) . ?
C17 H17 0.9300 . ?
C15 C16 1.366(4) . ?
C15 H15 0.9300 . ?
C16 H16 0.9300 . ?
C4 H4 0.9300 . ?
C25 C26 1.519(3) . ?
C25 H25A 0.9700 . ?
C25 H25B 0.9700 . ?
C32 C33 1.379(3) . ?
C32 C31 1.517(3) . ?
C31 H31A 0.9700 . ?
C31 H31B 0.9700 . ?
C26 C27 1.393(3) . ?
C19 C20 1.510(3) . ?
C19 H19A 0.9700 . ?
C19 H19B 0.9700 . ?
C33 C34 1.389(4) . ?
C33 H33 0.9300 . ?
C35 C34 1.375(4) . ?
C35 C36 1.376(3) . ?
C35 H35 0.9300 . ?
C36 H36 0.9300 . ?
C34 H34 0.9300 . ?
C24 C23 1.371(4) . ?
C24 H24 0.9300 . ?
C20 C21 1.393(3) . ?
C28 C27 1.372(4) . ?
C28 C29 1.382(4) . ?
C28 H28 0.9300 . ?
C30 C29 1.371(4) . ?
C30 H30 0.9300 . ?
C21 C22 1.376(4) . ?
C21 H21 0.9300 . ?
C29 H29 0.9300 . ?
C23 C22 1.383(4) . ?
C23 H23 0.9300 . ?
C22 H22 0.9300 . ?
C27 H27 0.9300 . ?
C43 C48 1.399(3) . ?
C43 C44 1.407(3) . ?
C43 B1 1.653(3) . ?
C42 C41 1.393(3) . ?
C42 C37 1.398(3) . ?
C42 H42 0.9300 . ?
C49 C54 1.401(3) . ?
C49 C50 1.406(3) . ?
C49 B1 1.652(3) . ?
C55 C56 1.400(3) . ?
C55 C60 1.407(3) . ?
C55 B1 1.643(3) . ?
C37 C38 1.399(3) . ?
C37 B1 1.654(3) . ?
C51 C52 1.382(4) . ?
C51 C50 1.383(3) . ?
C51 H51 0.9300 . ?
C54 C53 1.387(3) . ?
C54 H54 0.9300 . ?
C44 C45 1.385(3) . ?
C44 H44 0.9300 . ?
C48 C47 1.392(3) . ?
C48 H48 0.9300 . ?
C38 C39 1.390(4) . ?
C38 H38 0.9300 . ?
C60 C59 1.391(4) . ?
C60 H60 0.9300 . ?
C47 C46 1.388(4) . ?
C47 H47 0.9300 . ?
C39 C40 1.378(4) . ?
C39 H39 0.9300 . ?
C41 C40 1.382(4) . ?
C41 H41 0.9300 . ?
C56 C57 1.396(4) . ?
C56 H56 0.9300 . ?
C59 C58 1.381(4) . ?
C59 H59 0.9300 . ?
C52 C53 1.379(4) . ?
C52 H52 0.9300 . ?
C45 C46 1.384(4) . ?
C45 H45 0.9300 . ?
C50 H50 0.9300 . ?
C53 H53 0.9300 . ?
C57 C58 1.382(4) . ?
C57 H57 0.9300 . ?
C46 H46 0.9300 . ?
C40 H40 0.9300 . ?
C58 H58 0.9300 . ?
